data_1502831
loop_
_publ_author_name
'Lhullier, Cintia'
'Falkenberg, Miriam'
'Ioannou, Efstathia'
'Quesada, Antonio'
'Papazafiri, Panagiota'
'Horta, Paulo Antunes'
'Schenkel, Eloir Paulo'
'Vagias, Constantinos'
'Roussis, Vassilios'

_publ_section_title
;
 Cytotoxic halogenated metabolites from the Brazilian red alga Laurencia
 catarinensis.
;
_journal_issue 1
_journal_name_full 'Journal of natural products'
_journal_page_first 27
_journal_page_last 32
_journal_paper_doi 10.1021/np900627r
_journal_volume 73
_journal_year 2010
_chemical_absolute_configuration unk
_chemical_compound_source
;
'from the Brazilian Red Alga Laurencia catarinensis'
;
_chemical_formula_moiety 'C13 H18 Br Cl O3'
_chemical_formula_sum 'C13 H18 Br Cl O3'
_chemical_formula_weight 337.63
_chemical_name_common
;
10S*-O-methyl-furocaespitanelactol
;
_chemical_name_systematic
;
4-(3-bromo-4-chloro-4-methylcyclohexyl)-5-methoxy-5-methyl-2(5H)-furanone
;
_space_group_IT_number 4
_symmetry_cell_setting monoclinic
_symmetry_Int_Tables_number 4
_symmetry_space_group_name_Hall 'P 2yb'
_symmetry_space_group_name_H-M 'P 1 21 1'
_atom_sites_solution_hydrogens geom
_atom_sites_solution_primary direct
_atom_sites_solution_secondary difmap
_audit_creation_date 2009-09-13T11:53:58-00:00
_audit_creation_method
;       
'from SHELXL-97 with WinGX routine CIF_UPDATE'
;
_cell_angle_alpha 90
_cell_angle_beta 93.375(3)
_cell_angle_gamma 90
_cell_formula_units_Z 2
_cell_length_a 6.0017(5)
_cell_length_b 11.9713(6)
_cell_length_c 9.5760(8)
_cell_measurement_reflns_used 7532
_cell_measurement_temperature 120(2)
_cell_measurement_theta_max 27.5
_cell_measurement_theta_min 3.02
_cell_measurement_wavelength 0.71073
_cell_volume 686.82(9)
_computing_cell_refinement 'Dirax/lsq (Duisenberg & Schreurs, 1989-2000)'
_computing_data_collection 'Collect (Bruker AXS BV, 1997-2004)'
_computing_data_reduction 'EvalCCD (Duisenberg & Schreurs 1990-2000)'
_computing_molecular_graphics 'Platon for Windows , (Speck, 2006)'
_computing_publication_material
;
WinGX publication routines (Farrugia, 1999), EnCIFer v 1.2 (CCDC, 2005)'
;
_computing_structure_refinement 'SHELXL-97 (Sheldrick, 1997)'
_computing_structure_solution 'SHELXS-97 (Sheldrick, 1997)'
_diffrn_ambient_temperature 120(2)
_diffrn_detector 'CCD plate'
_diffrn_detector_area_resol_mean 9
_diffrn_measured_fraction_theta_full 0.998
_diffrn_measured_fraction_theta_max 0.998
_diffrn_measurement_device '95mm CCD camera on \k-goniostat'
_diffrn_measurement_device_type KappaCCD
_diffrn_measurement_method CCD
_diffrn_radiation_monochromator graphite
_diffrn_radiation_probe x-ray
_diffrn_radiation_type MoK\a
_diffrn_radiation_wavelength 0.71073
_diffrn_reflns_av_R_equivalents 0.0822
_diffrn_reflns_av_unetI/netI 0.1247
_diffrn_reflns_limit_h_max 7
_diffrn_reflns_limit_h_min -7
_diffrn_reflns_limit_k_max 15
_diffrn_reflns_limit_k_min -15
_diffrn_reflns_limit_l_max 12
_diffrn_reflns_limit_l_min -12
_diffrn_reflns_number 9530
_diffrn_reflns_theta_full 27.5
_diffrn_reflns_theta_max 27.5
_diffrn_reflns_theta_min 3.4
_diffrn_source 'Enraf Nonius FR590'
_exptl_absorpt_coefficient_mu 3.185
_exptl_absorpt_correction_T_max 0.7413
_exptl_absorpt_correction_T_min 0.4801
_exptl_absorpt_correction_type multi-scan
_exptl_absorpt_process_details 'SADABS 2.10 (Sheldrick, G.M. 2003)'
_exptl_crystal_colour colourless
_exptl_crystal_density_diffrn 1.633
_exptl_crystal_density_method 'not measured'
_exptl_crystal_description block
_exptl_crystal_F_000 344
_exptl_crystal_preparation
;
Crystals suitable for x-ray diffraction were obtained by slow 
evaporation from a solurion of methanol
;
_exptl_crystal_size_max 0.27
_exptl_crystal_size_mid 0.18
_exptl_crystal_size_min 0.1
_refine_diff_density_max 1.393
_refine_diff_density_min -0.92
_refine_diff_density_rms 0.15
_refine_ls_abs_structure_details 'Flack H D (1983), Acta Cryst. A39, 876-881'
_refine_ls_abs_structure_Flack 0.031(17)
_refine_ls_extinction_method none
_refine_ls_goodness_of_fit_ref 1.036
_refine_ls_hydrogen_treatment constr
_refine_ls_matrix_type full
_refine_ls_number_parameters 166
_refine_ls_number_reflns 3090
_refine_ls_number_restraints 1
_refine_ls_restrained_S_all 1.036
_refine_ls_R_factor_all 0.1153
_refine_ls_R_factor_gt 0.0549
_refine_ls_shift/su_max 0
_refine_ls_shift/su_mean 0
_refine_ls_structure_factor_coef Fsqd
_refine_ls_weighting_details 'calc w=1/[\s^2^(Fo^2^)+(0.0535P)^2^+0.1509P] where P=(Fo^2^+2Fc^2^)/3'
_refine_ls_weighting_scheme calc
_refine_ls_wR_factor_gt 0.1082
_refine_ls_wR_factor_ref 0.1326
_reflns_number_gt 2004
_reflns_number_total 3090
_reflns_threshold_expression >2sigma(I)
_cod_data_source_file np900627r_si_001.cif
_cod_data_source_block lc27
_cod_depositor_comments
;
The following automatic conversions were performed:

'_exptl_absorpt_correction_type' value 'Multi-scan' changed to
'multi-scan' according to
/home/saulius/struct/CIF-dictionaries/cif_core.dic dictionary named
'cif_core.dic' version 2.4.2 from 2011-04-26.

Automatic conversion script
Id: cif_fix_values 1715 2011-07-08 13:25:40Z adriana 
;
_cod_original_sg_symbol_H-M P21
_cod_database_code 1502831

loop_
_symmetry_equiv_pos_as_xyz
'x, y, z'
'-x, y+1/2, -z'

loop_
_atom_site_label
_atom_site_type_symbol
_atom_site_fract_x
_atom_site_fract_y
_atom_site_fract_z
_atom_site_U_iso_or_equiv
_atom_site_adp_type
_atom_site_occupancy
_atom_site_symmetry_multiplicity
_atom_site_calc_flag
_atom_site_refinement_flags
Cl1 Cl 0.7701(3) 0.62795(16) 0.92872(19) 0.0288(5) Uani 1 1 d .
Br2 Br 0.81831(11) 0.35124(5) 1.00029(7) 0.0286(2) Uani 1 1 d .
C1 C 0.5384(11) 0.5318(6) 0.8974(7) 0.0199(16) Uani 1 1 d .
C2 C 0.6290(12) 0.4205(6) 0.8516(7) 0.0253(17) Uani 1 1 d .
H2 H 0.7231 0.4345 0.7706 0.030 Uiso 1 1 calc R
C3 C 0.4471(10) 0.3419(8) 0.8042(6) 0.0214(15) Uani 1 1 d .
H3A H 0.3533 0.3259 0.8834 0.026 Uiso 1 1 calc R
H3B H 0.5141 0.2706 0.7752 0.026 Uiso 1 1 calc R
C4 C 0.3003(11) 0.3885(6) 0.6825(7) 0.0227(18) Uani 1 1 d .
H4 H 0.3960 0.3997 0.6016 0.027 Uiso 1 1 calc R
C5 C 0.2082(12) 0.5022(6) 0.7225(8) 0.0255(17) Uani 1 1 d .
H5A H 0.1042 0.4928 0.7982 0.031 Uiso 1 1 calc R
H5B H 0.1241 0.5355 0.6407 0.031 Uiso 1 1 calc R
C6 C 0.3996(11) 0.5805(6) 0.7720(7) 0.0239(17) Uani 1 1 d .
H6A H 0.4977 0.5934 0.6940 0.029 Uiso 1 1 calc R
H6B H 0.3371 0.6534 0.7987 0.029 Uiso 1 1 calc R
C7 C 0.1181(12) 0.3086(6) 0.6380(7) 0.0241(17) Uani 1 1 d .
C8 C 0.0447(12) 0.2193(6) 0.7012(7) 0.0255(17) Uani 1 1 d .
H8 H 0.1031 0.1916 0.7888 0.031 Uiso 1 1 calc R
C9 C -0.1400(12) 0.1687(6) 0.6168(8) 0.0250(17) Uani 1 1 d .
O91 O -0.2522(8) 0.0897(5) 0.6394(5) 0.0349(13) Uani 1 1 d .
O92 O -0.1728(8) 0.2302(5) 0.4965(5) 0.0262(14) Uani 1 1 d .
C10 C -0.0182(13) 0.3230(6) 0.4995(7) 0.0256(19) Uani 1 1 d .
C11 C 0.1202(12) 0.3118(6) 0.3743(7) 0.0291(19) Uani 1 1 d .
H11A H 0.0215 0.3042 0.2895 0.044 Uiso 1 1 calc R
H11B H 0.2154 0.2455 0.3851 0.044 Uiso 1 1 calc R
H11C H 0.2137 0.3783 0.3665 0.044 Uiso 1 1 calc R
C12 C 0.4119(12) 0.5298(6) 1.0263(8) 0.0277(18) Uani 1 1 d .
H12A H 0.2812 0.4813 1.0116 0.042 Uiso 1 1 calc R
H12B H 0.3632 0.6057 1.0479 0.042 Uiso 1 1 calc R
H12C H 0.5081 0.5011 1.1045 0.042 Uiso 1 1 calc R
C101 C -0.2694(13) 0.4485(7) 0.3811(8) 0.036(2) Uani 1 1 d .
H10A H -0.1697 0.4756 0.3111 0.054 Uiso 1 1 calc R
H10B H -0.3771 0.5071 0.4011 0.054 Uiso 1 1 calc R
H10C H -0.3495 0.3822 0.3450 0.054 Uiso 1 1 calc R
O101 O -0.1426(8) 0.4206(5) 0.5053(5) 0.0244(13) Uani 1 1 d .

loop_
_atom_site_aniso_label
_atom_site_aniso_U_11
_atom_site_aniso_U_22
_atom_site_aniso_U_33
_atom_site_aniso_U_23
_atom_site_aniso_U_13
_atom_site_aniso_U_12
Cl1 0.0286(10) 0.0274(10) 0.0298(11) -0.0049(9) -0.0020(8) -0.0039(8)
Br2 0.0277(4) 0.0298(4) 0.0273(4) 0.0007(5) -0.0062(3) 0.0012(4)
C1 0.017(4) 0.021(4) 0.021(4) -0.006(3) -0.002(3) 0.003(3)
C2 0.031(4) 0.029(4) 0.016(4) -0.001(3) -0.005(3) 0.000(4)
C3 0.024(3) 0.024(4) 0.016(3) 0.001(4) -0.003(2) -0.001(4)
C4 0.022(4) 0.032(5) 0.014(4) -0.001(3) 0.000(3) 0.004(3)
C5 0.031(4) 0.022(4) 0.023(4) -0.002(3) -0.003(3) 0.002(4)
C6 0.021(4) 0.021(4) 0.028(4) -0.001(3) -0.008(3) 0.000(3)
C7 0.027(4) 0.028(4) 0.017(4) 0.000(3) 0.004(3) 0.006(3)
C8 0.023(4) 0.033(5) 0.020(4) 0.004(4) -0.007(3) 0.004(4)
C9 0.023(4) 0.024(4) 0.028(4) -0.005(3) -0.002(3) -0.005(4)
O91 0.033(3) 0.033(4) 0.038(3) -0.004(3) -0.002(2) -0.009(3)
O92 0.030(3) 0.026(3) 0.022(3) -0.005(2) -0.008(2) -0.002(3)
C10 0.032(4) 0.026(5) 0.018(4) -0.004(3) -0.004(3) 0.000(3)
C11 0.030(4) 0.036(5) 0.022(4) -0.003(3) 0.000(3) 0.007(4)
C12 0.028(4) 0.032(4) 0.022(4) -0.002(3) -0.007(3) 0.001(4)
C101 0.027(4) 0.052(6) 0.027(5) 0.010(4) -0.009(3) -0.004(4)
O101 0.031(3) 0.028(3) 0.015(3) -0.002(2) 0.000(2) 0.002(3)

loop_
_exptl_crystal_face_index_h
_exptl_crystal_face_index_k
_exptl_crystal_face_index_l
_exptl_crystal_face_perp_dist
1 0 0 0.13
-1 0 0 0.13
0 1 0 0.09
0 -1 0 0.09
0 0 1 0.05
0 0 -1 0.05

loop_
_geom_angle_atom_site_label_1
_geom_angle_atom_site_label_2
_geom_angle_atom_site_label_3
_geom_angle
C12 C1 C2 115.8(6)
C12 C1 C6 112.1(6)
C2 C1 C6 107.2(6)
C12 C1 Cl1 107.2(5)
C2 C1 Cl1 108.7(5)
C6 C1 Cl1 105.3(5)
C3 C2 C1 112.0(6)
C3 C2 Br2 109.8(5)
C1 C2 Br2 111.5(5)
C3 C2 H2 107.8
C1 C2 H2 107.8
Br2 C2 H2 107.8
C2 C3 C4 112.4(6)
C2 C3 H3A 109.1
C4 C3 H3A 109.1
C2 C3 H3B 109.1
C4 C3 H3B 109.1
H3A C3 H3B 107.8
C7 C4 C3 111.3(6)
C7 C4 C5 111.9(6)
C3 C4 C5 109.6(6)
C7 C4 H4 108.0
C3 C4 H4 108.0
C5 C4 H4 108.0
C4 C5 C6 110.2(6)
C4 C5 H5A 109.6
C6 C5 H5A 109.6
C4 C5 H5B 109.6
C6 C5 H5B 109.6
H5A C5 H5B 108.1
C1 C6 C5 111.8(6)
C1 C6 H6A 109.3
C5 C6 H6A 109.3
C1 C6 H6B 109.3
C5 C6 H6B 109.3
H6A C6 H6B 107.9
C8 C7 C4 130.3(7)
C8 C7 C10 108.3(7)
C4 C7 C10 121.4(6)
C7 C8 C9 110.2(7)
C7 C8 H8 124.9
C9 C8 H8 124.9
O91 C9 O92 121.7(7)
O91 C9 C8 130.4(8)
O92 C9 C8 108.0(6)
C9 O92 C10 109.6(5)
O101 C10 O92 107.5(6)
O101 C10 C11 115.5(6)
O92 C10 C11 107.4(6)
O101 C10 C7 108.8(5)
O92 C10 C7 103.9(6)
C11 C10 C7 112.9(6)
C10 C11 H11A 109.5
C10 C11 H11B 109.5
H11A C11 H11B 109.5
C10 C11 H11C 109.5
H11A C11 H11C 109.5
H11B C11 H11C 109.5
C1 C12 H12A 109.5
C1 C12 H12B 109.5
H12A C12 H12B 109.5
C1 C12 H12C 109.5
H12A C12 H12C 109.5
H12B C12 H12C 109.5
O101 C101 H10A 109.5
O101 C101 H10B 109.5
H10A C101 H10B 109.5
O101 C101 H10C 109.5
H10A C101 H10C 109.5
H10B C101 H10C 109.5
C10 O101 C101 115.4(6)

loop_
_geom_bond_atom_site_label_1
_geom_bond_atom_site_label_2
_geom_bond_distance
Cl1 C1 1.816(7)
Br2 C2 1.953(7)
C1 C12 1.487(10)
C1 C2 1.514(10)
C1 C6 1.535(9)
C2 C3 1.492(10)
C2 H2 1.0000
C3 C4 1.525(9)
C3 H3A 0.9900
C3 H3B 0.9900
C4 C7 1.496(10)
C4 C5 1.526(9)
C4 H4 1.0000
C5 C6 1.536(10)
C5 H5A 0.9900
C5 H5B 0.9900
C6 H6A 0.9900
C6 H6B 0.9900
C7 C8 1.318(10)
C7 C10 1.526(9)
C8 C9 1.463(10)
C8 H8 0.9500
C9 O91 1.189(8)
C9 O92 1.372(9)
O92 C10 1.446(9)
C10 O101 1.390(8)
C10 C11 1.504(10)
C11 H11A 0.9800
C11 H11B 0.9800
C11 H11C 0.9800
C12 H12A 0.9800
C12 H12B 0.9800
C12 H12C 0.9800
C101 O101 1.414(8)
C101 H10A 0.9800
C101 H10B 0.9800
C101 H10C 0.9800
